data_1100925
loop_
_publ_author_name
'Emme, Holger'
'Valldor, Martin'
'P\"ottgen, Rainer'
'Huppertz, Hubert'

_publ_section_title
;
 Associating Borate and Silicate Chemistry by Extreme Conditions:
 High-Pressure Synthesis, Crystal Structure, and Properties of
 the New Borates RE~3~B~5~O~12~ (RE = Er--Lu)
;
_journal_coden_ASTM CMATEX
_journal_issue 10
_journal_name_full 'Chemistry of Materials'
_journal_page_first 2707
_journal_page_last 2715
_journal_paper_doi 10.1021/cm047741+
_journal_volume 17
_journal_year 2005
_chemical_formula_moiety 'B5 Er3 O12'
_chemical_formula_sum 'B5 Er3 O12'
_chemical_formula_weight 747.83
_chemical_name_common Trierbiumpentaborate
_chemical_name_systematic Trierbiumpentaborate
_space_group_IT_number 53
_space_group_name_Hall '-P 2ac 2'
_space_group_name_H-M_alt 'P m n a'
_symmetry_cell_setting orthorhombic
_symmetry_space_group_name_Hall '-P 2ac 2'
_symmetry_space_group_name_H-M 'P m n a'
_atom_sites_solution_hydrogens geom
_atom_sites_solution_primary direct
_atom_sites_solution_secondary difmap
_audit_contact_author_address
; 
  'Department Chemie
   Ludwig-Maximilians-Universitaet Muenchen
   Butenandtstrasse 5-13 (Haus D)
   81377 Muenchen
   Germany' 
;
_audit_contact_author_email huh@cup.uni-muenchen.de
_audit_contact_author_fax '+49 (0)89 2180 77440'
_audit_contact_author_phone '+49 (0)89 2180 77443'
_cell_angle_alpha 90.00
_cell_angle_beta 90.00
_cell_angle_gamma 90.00
_cell_formula_units_Z 4
_cell_length_a 12.8458(10)
_cell_length_b 4.6186(10)
_cell_length_c 12.5128(10)
_cell_measurement_reflns_used 4845
_cell_measurement_temperature 293(2)
_cell_measurement_theta_max 32.032
_cell_measurement_theta_min 3.134
_cell_volume 742.38(18)
_computing_cell_refinement 'HKL SCALEPACK (Otwinowski & Minor, 1997)'
_computing_data_collection 'Collect (Nonius BV, 1997-2000)'
_computing_data_reduction 'HKL DENZO (Otwinowski & Minor, 1997) and SCALEPACK'
_computing_molecular_graphics 'DIAMOND (Brandenburg & Berndt, 1999)'
_computing_publication_material 'enCIFer (Allen et al., 2004) and SHELXL97'
_computing_structure_refinement 'SHELXL-97 (Sheldrick, 1997)'
_computing_structure_solution 'SHELXS-97 (Sheldrick, 1997)'
_diffrn_ambient_temperature 293
_diffrn_detector_area_resol_mean 9
_diffrn_measured_fraction_theta_full 0.964
_diffrn_measured_fraction_theta_max 0.964
_diffrn_measurement_device_type KappaCCD
_diffrn_measurement_method '95mm CCD camera on \k-goniostat'
_diffrn_radiation_collimation 0.35
_diffrn_radiation_monochromator 'vertically mounted graphite crystal'
_diffrn_radiation_source 'fine-focus sealed tube'
_diffrn_radiation_type MoK\a
_diffrn_radiation_wavelength 0.71073
_diffrn_reflns_av_R_equivalents 0.0589
_diffrn_reflns_av_sigmaI/netI 0.0382
_diffrn_reflns_limit_h_max 19
_diffrn_reflns_limit_h_min -19
_diffrn_reflns_limit_k_max 6
_diffrn_reflns_limit_k_min -6
_diffrn_reflns_limit_l_max 18
_diffrn_reflns_limit_l_min -18
_diffrn_reflns_number 14145
_diffrn_reflns_theta_full 32.09
_diffrn_reflns_theta_max 32.09
_diffrn_reflns_theta_min 3.17
_diffrn_standards_decay_% ?
_diffrn_standards_interval_count ?
_diffrn_standards_interval_time ?
_diffrn_standards_number ?
_exptl_absorpt_coefficient_mu 33.688
_exptl_absorpt_correction_T_max 0.5400
_exptl_absorpt_correction_T_min 0.3214
_exptl_absorpt_correction_type numerical
_exptl_absorpt_process_details 'Herrendorf,B\"arnighausen,HABITUS, 1993/1997'
_exptl_crystal_colour colourless
_exptl_crystal_density_diffrn 6.691
_exptl_crystal_density_meas ?
_exptl_crystal_density_method 'not measured'
_exptl_crystal_description Platelet
_exptl_crystal_F_000 1300
_exptl_crystal_size_max 0.04
_exptl_crystal_size_mid 0.03
_exptl_crystal_size_min 0.02
_refine_diff_density_max 2.166
_refine_diff_density_min -2.886
_refine_diff_density_rms 0.511
_refine_ls_extinction_coef 0.00172(8)
_refine_ls_extinction_expression Fc^*^=kFc[1+0.001xFc^2^\l^3^/sin(2\q)]^-1/4^
_refine_ls_extinction_method SHELXL
_refine_ls_goodness_of_fit_ref 1.033
_refine_ls_hydrogen_treatment mixed
_refine_ls_matrix_type full
_refine_ls_number_parameters 90
_refine_ls_number_reflns 1301
_refine_ls_number_restraints 0
_refine_ls_restrained_S_all 1.033
_refine_ls_R_factor_all 0.0464
_refine_ls_R_factor_gt 0.0252
_refine_ls_shift/su_max 3.778
_refine_ls_shift/su_mean 0.042
_refine_ls_structure_factor_coef Fsqd
_refine_ls_weighting_details 'calc w=1/[\s^2^(Fo^2^)+(0.0224P)^2^+3.5070P] where P=(Fo^2^+2Fc^2^)/3'
_refine_ls_weighting_scheme calc
_refine_ls_wR_factor_gt 0.0571
_refine_ls_wR_factor_ref 0.0651
_reflns_number_gt 840
_reflns_number_total 1301
_reflns_threshold_expression >2sigma(I)
_cod_duplicate_entry 4000503
_cod_data_source_file cm047741+si20041223_064507.cif
_cod_data_source_block Er3B5O12
_cod_original_sg_symbol_H-M Pmna
_cod_database_code 1100925

loop_
_symmetry_equiv_pos_as_xyz
'x, y, z'
'-x+1/2, -y, z+1/2'
'x, -y, -z'
'-x+1/2, y, -z+1/2'
'-x, -y, -z'
'x-1/2, y, -z-1/2'
'-x, y, z'
'x-1/2, -y, z-1/2'

loop_
_atom_site_label
_atom_site_type_symbol
_atom_site_fract_x
_atom_site_fract_y
_atom_site_fract_z
_atom_site_U_iso_or_equiv
_atom_site_adp_type
_atom_site_occupancy
_atom_site_symmetry_multiplicity
_atom_site_calc_flag
_atom_site_refinement_flags
_atom_site_disorder_assembly
_atom_site_disorder_group
Er1 Er 0.13319(2) 0.0000 0.5000 0.00453(11) Uani 1 2 d S . .
Er2 Er 0.364648(17) 0.00062(7) 0.692420(19) 0.00526(10) Uani 1 1 d . . .
B1 B 0.3383(6) -0.5000 0.5000 0.0048(14) Uiso 1 2 d S . .
B2 B 0.2984(5) -0.5310(14) 0.8482(4) 0.0045(12) Uiso 1 1 d . . .
B3 B 0.0000 0.4597(17) 0.3496(6) 0.0000(15) Uiso 1 2 d S . .
B4 B 0.0000 0.541(2) 0.8756(8) 0.010(2) Uani 1 2 d S . .
O1 O 0.0000 0.2414(11) 0.4284(5) 0.0071(11) Uani 1 2 d S . .
O2 O 0.0000 0.2440(12) 0.8624(5) 0.0077(12) Uani 1 2 d S . .
O3 O 0.2958(3) -0.2217(8) 0.8480(3) 0.0064(8) Uani 1 1 d . . .
O4 O 0.4040(3) -0.6572(9) 0.8538(3) 0.0066(8) Uani 1 1 d . . .
O5 O 0.4041(3) -0.6650(8) 0.4271(3) 0.0069(8) Uani 1 1 d . . .
O6 O 0.2500 -0.6551(11) 0.7500 0.0063(11) Uani 1 2 d S . .
O7 O 0.5000 -0.3045(11) 0.7365(5) 0.0077(11) Uani 1 2 d S . .
O8 O 0.2662(3) -0.6885(8) 0.5655(3) 0.0061(8) Uani 1 1 d . . .

loop_
_atom_site_aniso_label
_atom_site_aniso_U_11
_atom_site_aniso_U_22
_atom_site_aniso_U_33
_atom_site_aniso_U_23
_atom_site_aniso_U_13
_atom_site_aniso_U_12
Er1 0.00358(17) 0.00573(18) 0.00429(18) 0.00051(18) 0.000 0.000
Er2 0.00400(14) 0.00607(15) 0.00571(16) -0.00042(13) 0.00039(8) -0.00005(11)
B4 0.010(4) 0.013(5) 0.009(4) -0.003(4) 0.000 0.000
O1 0.004(3) 0.006(3) 0.011(3) 0.003(2) 0.000 0.000
O2 0.009(3) 0.005(3) 0.008(3) -0.002(2) 0.000 0.000
O3 0.0055(19) 0.008(2) 0.006(2) 0.0011(15) -0.0011(16) -0.0011(16)
O4 0.0027(18) 0.009(2) 0.009(2) -0.0007(16) 0.0004(16) -0.0020(16)
O5 0.0059(18) 0.0075(18) 0.007(2) 0.0003(16) 0.0021(17) -0.0011(15)
O6 0.008(3) 0.009(3) 0.001(3) 0.000 0.000(2) 0.000
O7 0.006(3) 0.006(3) 0.012(3) 0.000(2) 0.000 0.000
O8 0.0063(18) 0.0073(18) 0.0048(19) -0.0016(16) 0.0010(16) -0.0023(15)

loop_
_atom_type_symbol
_atom_type_description
_atom_type_scat_dispersion_real
_atom_type_scat_dispersion_imag
_atom_type_scat_source
B B 0.0013 0.0007 'International Tables Vol C Tables 4.2.6.8 and 6.1.1.4'
O O 0.0106 0.0060 'International Tables Vol C Tables 4.2.6.8 and 6.1.1.4'
Er Er -0.2586 4.9576 'International Tables Vol C Tables 4.2.6.8 and 6.1.1.4'

loop_
_audit_author_name
'Emme, H.'
'Huppertz, H.'

loop_
_geom_angle_atom_site_label_1
_geom_angle_atom_site_label_2
_geom_angle_atom_site_label_3
_geom_angle
_geom_angle_site_symmetry_1
_geom_angle_site_symmetry_3
_geom_angle_publ_flag
O1 Er1 O1 79.8(2) 5_556 . ?
O1 Er1 O3 75.77(15) 5_556 4_556 ?
O1 Er1 O3 147.44(16) . 4_556 ?
O1 Er1 O3 147.44(16) 5_556 2_554 ?
O1 Er1 O3 75.77(15) . 2_554 ?
O3 Er1 O3 134.20(19) 4_556 2_554 ?
O1 Er1 O8 135.63(17) 5_556 1_565 ?
O1 Er1 O8 112.77(15) . 1_565 ?
O3 Er1 O8 72.86(13) 4_556 1_565 ?
O3 Er1 O8 74.68(13) 2_554 1_565 ?
O1 Er1 O8 112.77(15) 5_556 3_546 ?
O1 Er1 O8 135.63(17) . 3_546 ?
O3 Er1 O8 74.68(13) 4_556 3_546 ?
O3 Er1 O8 72.86(13) 2_554 3_546 ?
O8 Er1 O8 88.19(18) 1_565 3_546 ?
O1 Er1 O4 80.13(17) 5_556 2_544 ?
O1 Er1 O4 82.78(17) . 2_544 ?
O3 Er1 O4 113.36(14) 4_556 2_544 ?
O3 Er1 O4 75.77(13) 2_554 2_544 ?
O8 Er1 O4 141.51(13) 1_565 2_544 ?
O8 Er1 O4 59.69(13) 3_546 2_544 ?
O1 Er1 O4 82.79(17) 5_556 4_566 ?
O1 Er1 O4 80.13(17) . 4_566 ?
O3 Er1 O4 75.77(13) 4_556 4_566 ?
O3 Er1 O4 113.36(14) 2_554 4_566 ?
O8 Er1 O4 59.69(13) 1_565 4_566 ?
O8 Er1 O4 141.51(13) 3_546 4_566 ?
O4 Er1 O4 157.67(18) 2_544 4_566 ?
O1 Er1 B2 109.25(18) 5_556 4_566 ?
O1 Er1 B2 96.76(18) . 4_566 ?
O3 Er1 B2 71.88(15) 4_556 4_566 ?
O3 Er1 B2 94.82(14) 2_554 4_566 ?
O8 Er1 B2 30.52(15) 1_565 4_566 ?
O8 Er1 B2 116.27(15) 3_546 4_566 ?
O4 Er1 B2 170.43(15) 2_544 4_566 ?
O4 Er1 B2 29.17(15) 4_566 4_566 ?
O1 Er1 B2 96.76(18) 5_556 2_544 ?
O1 Er1 B2 109.25(19) . 2_544 ?
O3 Er1 B2 94.82(14) 4_556 2_544 ?
O3 Er1 B2 71.88(15) 2_554 2_544 ?
O8 Er1 B2 116.27(15) 1_565 2_544 ?
O8 Er1 B2 30.52(15) 3_546 2_544 ?
O4 Er1 B2 29.17(15) 2_544 2_544 ?
O4 Er1 B2 170.43(15) 4_566 2_544 ?
B2 Er1 B2 146.1(2) 4_566 2_544 ?
O1 Er1 Er1 39.90(10) 5_556 5_556 ?
O1 Er1 Er1 39.90(10) . 5_556 ?
O3 Er1 Er1 112.90(9) 4_556 5_556 ?
O3 Er1 Er1 112.90(9) 2_554 5_556 ?
O8 Er1 Er1 135.91(9) 1_565 5_556 ?
O8 Er1 Er1 135.91(9) 3_546 5_556 ?
O4 Er1 Er1 78.84(9) 2_544 5_556 ?
O4 Er1 Er1 78.84(9) 4_566 5_556 ?
B2 Er1 Er1 106.95(12) 4_566 5_556 ?
B2 Er1 Er1 106.95(12) 2_544 5_556 ?
O1 Er1 Er2 110.10(12) 5_556 . ?
O1 Er1 Er2 148.07(13) . . ?
O3 Er1 Er2 35.66(10) 4_556 . ?
O3 Er1 Er2 101.99(9) 2_554 . ?
O8 Er1 Er2 39.17(9) 1_565 . ?
O8 Er1 Er2 70.06(9) 3_546 . ?
O4 Er1 Er2 128.15(9) 2_544 . ?
O4 Er1 Er2 71.53(9) 4_566 . ?
B2 Er1 Er2 51.39(12) 4_566 . ?
B2 Er1 Er2 99.84(12) 2_544 . ?
Er1 Er1 Er2 140.999(6) 5_556 . ?
O2 Er2 O5 88.06(18) 6_657 3_546 ?
O2 Er2 O6 104.74(16) 6_657 1_565 ?
O5 Er2 O6 148.05(10) 3_546 1_565 ?
O2 Er2 O7 77.82(15) 6_657 . ?
O5 Er2 O7 63.95(17) 3_546 . ?
O6 Er2 O7 146.78(15) 1_565 . ?
O2 Er2 O3 148.65(17) 6_657 4_556 ?
O5 Er2 O3 75.52(13) 3_546 4_556 ?
O6 Er2 O3 78.89(12) 1_565 4_556 ?
O7 Er2 O3 116.38(15) . 4_556 ?
O2 Er2 O3 141.12(17) 6_657 . ?
O5 Er2 O3 109.68(14) 3_546 . ?
O6 Er2 O3 78.58(12) 1_565 . ?
O7 Er2 O3 79.65(16) . . ?
O3 Er2 O3 70.21(16) 4_556 . ?
O2 Er2 O8 84.65(14) 6_657 1_565 ?
O5 Er2 O8 95.11(13) 3_546 1_565 ?
O6 Er2 O8 58.10(9) 1_565 1_565 ?
O7 Er2 O8 152.80(16) . 1_565 ?
O3 Er2 O8 70.74(13) 4_556 1_565 ?
O3 Er2 O8 125.77(13) . 1_565 ?
O2 Er2 O4 77.13(17) 6_657 1_565 ?
O5 Er2 O4 154.38(13) 3_546 1_565 ?
O6 Er2 O4 57.31(10) 1_565 1_565 ?
O7 Er2 O4 92.24(17) . 1_565 ?
O3 Er2 O4 126.74(13) 4_556 1_565 ?
O3 Er2 O4 72.53(13) . 1_565 ?
O8 Er2 O4 104.04(13) 1_565 1_565 ?
O2 Er2 B4 78.80(18) 6_657 6_647 ?
O5 Er2 B4 31.09(19) 3_546 6_647 ?
O6 Er2 B4 176.46(17) 1_565 6_647 ?
O7 Er2 B4 33.1(2) . 6_647 ?
O3 Er2 B4 98.24(15) 4_556 6_647 ?
O3 Er2 B4 98.5(2) . 6_647 ?
O8 Er2 B4 123.1(2) 1_565 6_647 ?
O4 Er2 B4 123.97(18) 1_565 6_647 ?
O2 Er2 B2 93.32(19) 6_657 1_565 ?
O5 Er2 B2 176.41(15) 3_546 1_565 ?
O6 Er2 B2 28.36(12) 1_565 1_565 ?
O7 Er2 B2 119.59(19) . 1_565 ?
O3 Er2 B2 101.74(15) 4_556 1_565 ?
O3 Er2 B2 71.15(15) . 1_565 ?
O8 Er2 B2 81.72(15) 1_565 1_565 ?
O4 Er2 B2 29.13(15) 1_565 1_565 ?
B4 Er2 B2 152.49(19) 6_647 1_565 ?
O2 Er2 Er2 148.68(13) 6_657 4_556 ?
O5 Er2 Er2 120.17(10) 3_546 4_556 ?
O6 Er2 Er2 44.12(10) 1_565 4_556 ?
O7 Er2 Er2 124.92(12) . 4_556 ?
O3 Er2 Er2 46.29(9) 4_556 4_556 ?
O3 Er2 Er2 45.92(9) . 4_556 ?
O8 Er2 Er2 79.86(9) 1_565 4_556 ?
O4 Er2 Er2 80.45(9) 1_565 4_556 ?
B4 Er2 Er2 132.33(15) 6_647 4_556 ?
B2 Er2 Er2 57.71(12) 1_565 4_556 ?
O2 Er2 Er2 37.14(11) 6_657 7_655 ?
O5 Er2 Er2 76.77(10) 3_546 7_655 ?
O6 Er2 Er2 130.15(8) 1_565 7_655 ?
O7 Er2 Er2 41.04(10) . 7_655 ?
O3 Er2 Er2 150.95(9) 4_556 7_655 ?
O3 Er2 Er2 111.90(9) . 7_655 ?
O8 Er2 Er2 120.56(8) 1_565 7_655 ?
O4 Er2 Er2 78.86(9) 1_565 7_655 ?
B4 Er2 Er2 52.78(12) 6_647 7_655 ?
B2 Er2 Er2 106.28(12) 1_565 7_655 ?
Er2 Er2 Er2 153.931(9) 4_556 7_655 ?
O5 B1 O5 109.2(6) 3_546 . ?
O5 B1 O8 113.1(2) 3_546 3_546 ?
O5 B1 O8 108.5(2) . 3_546 ?
O5 B1 O8 108.5(2) 3_546 . ?
O5 B1 O8 113.1(2) . . ?
O8 B1 O8 104.5(6) 3_546 . ?
O3 B2 O4 114.6(5) . . ?
O3 B2 O6 111.9(5) . . ?
O4 B2 O6 105.7(4) . . ?
O3 B2 O8 117.3(5) . 4_556 ?
O4 B2 O8 105.9(4) . 4_556 ?
O6 B2 O8 99.8(4) . 4_556 ?
O3 B2 Er1 136.6(4) . 2_545 ?
O4 B2 Er1 54.5(3) . 2_545 ?
O6 B2 Er1 111.4(4) . 2_545 ?
O8 B2 Er1 51.5(2) 4_556 2_545 ?
O3 B2 Er2 135.9(4) . 1_545 ?
O4 B2 Er2 59.5(3) . 1_545 ?
O6 B2 Er2 46.7(2) . 1_545 ?
O8 B2 Er2 105.3(3) 4_556 1_545 ?
Er1 B2 Er2 79.09(16) 2_545 1_545 ?
O1 B3 O4 113.6(4) . 2_554 ?
O1 B3 O4 113.6(4) . 8 ?
O4 B3 O4 107.0(6) 2_554 8 ?
O1 B3 O7 107.5(6) . 2_554 ?
O4 B3 O7 107.4(4) 2_554 2_554 ?
O4 B3 O7 107.4(4) 8 2_554 ?
O2 B4 O5 115.5(4) . 2 ?
O2 B4 O5 115.5(4) . 8_556 ?
O5 B4 O5 109.9(7) 2 8_556 ?
O2 B4 O7 110.2(7) . 6_567 ?
O5 B4 O7 102.0(5) 2 6_567 ?
O5 B4 O7 102.0(5) 8_556 6_567 ?
O2 B4 Er2 134.3(4) . 4_566 ?
O5 B4 Er2 49.4(3) 2 4_566 ?
O5 B4 Er2 109.9(5) 8_556 4_566 ?
O7 B4 Er2 53.2(3) 6_567 4_566 ?
O2 B4 Er2 134.3(4) . 6_567 ?
O5 B4 Er2 109.9(5) 2 6_567 ?
O5 B4 Er2 49.4(3) 8_556 6_567 ?
O7 B4 Er2 53.2(3) 6_567 6_567 ?
Er2 B4 Er2 74.4(2) 4_566 6_567 ?
B3 O1 Er1 129.68(11) . 5_556 ?
B3 O1 Er1 129.68(11) . . ?
Er1 O1 Er1 100.2(2) 5_556 . ?
B4 O2 Er2 123.3(2) . 6_557 ?
B4 O2 Er2 123.3(2) . 4_556 ?
Er2 O2 Er2 105.7(2) 6_557 4_556 ?
B2 O3 Er1 115.2(3) . 2 ?
B2 O3 Er2 117.2(3) . 4_556 ?
Er1 O3 Er2 108.90(15) 2 4_556 ?
B2 O3 Er2 115.2(3) . . ?
Er1 O3 Er2 109.36(15) 2 . ?
Er2 O3 Er2 87.79(13) 4_556 . ?
B2 O4 B3 120.1(5) . 2 ?
B2 O4 Er1 96.4(3) . 2_545 ?
B3 O4 Er1 124.2(3) 2 2_545 ?
B2 O4 Er2 91.4(3) . 1_545 ?
B3 O4 Er2 119.2(3) 2 1_545 ?
Er1 O4 Er2 98.48(14) 2_545 1_545 ?
B1 O5 B4 122.9(5) . 2_554 ?
B1 O5 Er2 131.0(3) . 3_546 ?
B4 O5 Er2 99.5(4) 2_554 3_546 ?
B2 O6 B2 134.8(6) 4_556 . ?
B2 O6 Er2 105.0(3) 4_556 4_546 ?
B2 O6 Er2 106.1(3) . 4_546 ?
B2 O6 Er2 106.1(3) 4_556 1_545 ?
B2 O6 Er2 105.0(3) . 1_545 ?
Er2 O6 Er2 91.76(19) 4_546 1_545 ?
B4 O7 B3 126.1(6) 6_647 2 ?
B4 O7 Er2 93.7(3) 6_647 . ?
B3 O7 Er2 119.3(2) 2 . ?
B4 O7 Er2 93.7(3) 6_647 7_655 ?
B3 O7 Er2 119.3(2) 2 7_655 ?
Er2 O7 Er2 97.9(2) . 7_655 ?
B1 O8 B2 115.9(3) . 4_556 ?
B1 O8 Er1 126.9(3) . 1_545 ?
B2 O8 Er1 98.0(3) 4_556 1_545 ?
B1 O8 Er2 111.6(3) . 1_545 ?
B2 O8 Er2 95.7(3) 4_556 1_545 ?
Er1 O8 Er2 103.64(14) 1_545 1_545 ?

loop_
_geom_bond_atom_site_label_1
_geom_bond_atom_site_label_2
_geom_bond_distance
_geom_bond_site_symmetry_2
_geom_bond_publ_flag
Er1 O1 2.230(3) 5_556 ?
Er1 O1 2.230(3) . ?
Er1 O3 2.345(4) 4_556 ?
Er1 O3 2.345(4) 2_554 ?
Er1 O8 2.380(4) 1_565 ?
Er1 O8 2.380(4) 3_546 ?
Er1 O4 2.466(4) 2_544 ?
Er1 O4 2.466(4) 4_566 ?
Er1 B2 3.012(6) 4_566 ?
Er1 B2 3.012(6) 2_544 ?
Er1 Er1 3.4220(7) 5_556 ?
Er1 Er2 3.8259(9) . ?
Er2 O2 2.181(3) 6_657 ?
Er2 O5 2.213(4) 3_546 ?
Er2 O6 2.284(4) 1_565 ?
Er2 O7 2.305(4) . ?
Er2 O3 2.357(4) 4_556 ?
Er2 O3 2.372(4) . ?
Er2 O8 2.486(4) 1_565 ?
Er2 O4 2.614(4) 1_565 ?
Er2 B4 2.874(8) 6_647 ?
Er2 B2 3.033(6) 1_565 ?
Er2 Er2 3.2791(5) 4_556 ?
Er2 Er2 3.4774(5) 7_655 ?
B1 O5 1.459(6) 3_546 ?
B1 O5 1.459(6) . ?
B1 O8 1.512(6) 3_546 ?
B1 O8 1.512(6) . ?
B2 O3 1.429(7) . ?
B2 O4 1.477(8) . ?
B2 O6 1.492(6) . ?
B2 O8 1.545(7) 4_556 ?
B2 Er1 3.012(6) 2_545 ?
B2 Er2 3.033(6) 1_545 ?
B3 O1 1.410(9) . ?
B3 O4 1.535(6) 2_554 ?
B3 O4 1.535(6) 8 ?
B3 O7 1.586(9) 2_554 ?
B4 O2 1.380(11) . ?
B4 O5 1.505(7) 2 ?
B4 O5 1.505(7) 8_556 ?
B4 O7 1.574(11) 6_567 ?
B4 Er2 2.874(8) 4_566 ?
B4 Er2 2.874(8) 6_567 ?
O1 Er1 2.230(3) 5_556 ?
O2 Er2 2.181(3) 6_557 ?
O2 Er2 2.181(3) 4_556 ?
O3 Er1 2.345(4) 2 ?
O3 Er2 2.357(4) 4_556 ?
O4 B3 1.535(6) 2 ?
O4 Er1 2.466(4) 2_545 ?
O4 Er2 2.614(4) 1_545 ?
O5 B4 1.505(7) 2_554 ?
O5 Er2 2.213(4) 3_546 ?
O6 B2 1.492(6) 4_556 ?
O6 Er2 2.284(4) 4_546 ?
O6 Er2 2.284(4) 1_545 ?
O7 B4 1.574(11) 6_647 ?
O7 B3 1.586(9) 2 ?
O7 Er2 2.305(4) 7_655 ?
O8 B2 1.545(7) 4_556 ?
O8 Er1 2.380(4) 1_545 ?
O8 Er2 2.486(4) 1_545 ?

loop_
_geom_torsion_atom_site_label_1
_geom_torsion_atom_site_label_2
_geom_torsion_atom_site_label_3
_geom_torsion_atom_site_label_4
_geom_torsion
_geom_torsion_site_symmetry_1
_geom_torsion_site_symmetry_2
_geom_torsion_site_symmetry_3
_geom_torsion_site_symmetry_4
_geom_torsion_publ_flag
O4 B3 O1 Er1 155.9(4) 2_554 . . 5_556 ?
O4 B3 O1 Er1 33.3(8) 8 . . 5_556 ?
O7 B3 O1 Er1 -85.4(4) 2_554 . . 5_556 ?
O4 B3 O1 Er1 -33.3(8) 2_554 . . . ?
O4 B3 O1 Er1 -155.9(4) 8 . . . ?
O7 B3 O1 Er1 85.4(4) 2_554 . . . ?
O1 Er1 O1 B3 -172.8(7) 5_556 . . . ?
O3 Er1 O1 B3 145.5(5) 4_556 . . . ?
O3 Er1 O1 B3 -14.5(5) 2_554 . . . ?
O8 Er1 O1 B3 51.8(6) 1_565 . . . ?
O8 Er1 O1 B3 -60.5(6) 3_546 . . . ?
O4 Er1 O1 B3 -91.6(6) 2_544 . . . ?
O4 Er1 O1 B3 102.9(6) 4_566 . . . ?
B2 Er1 O1 B3 78.8(6) 4_566 . . . ?
B2 Er1 O1 B3 -79.1(6) 2_544 . . . ?
Er1 Er1 O1 B3 -172.8(7) 5_556 . . . ?
Er2 Er1 O1 B3 75.4(6) . . . . ?
O1 Er1 O1 Er1 0.0 5_556 . . 5_556 ?
O3 Er1 O1 Er1 -41.8(4) 4_556 . . 5_556 ?
O3 Er1 O1 Er1 158.3(2) 2_554 . . 5_556 ?
O8 Er1 O1 Er1 -135.42(16) 1_565 . . 5_556 ?
O8 Er1 O1 Er1 112.2(2) 3_546 . . 5_556 ?
O4 Er1 O1 Er1 81.21(19) 2_544 . . 5_556 ?
O4 Er1 O1 Er1 -84.4(2) 4_566 . . 5_556 ?
B2 Er1 O1 Er1 -108.4(2) 4_566 . . 5_556 ?
B2 Er1 O1 Er1 93.7(2) 2_544 . . 5_556 ?
Er2 Er1 O1 Er1 -111.81(17) . . . 5_556 ?
O5 B4 O2 Er2 172.6(4) 2 . . 6_557 ?
O5 B4 O2 Er2 42.3(10) 8_556 . . 6_557 ?
O7 B4 O2 Er2 -72.6(4) 6_567 . . 6_557 ?
Er2 B4 O2 Er2 -130.3(3) 4_566 . . 6_557 ?
Er2 B4 O2 Er2 -14.8(10) 6_567 . . 6_557 ?
O5 B4 O2 Er2 -42.3(10) 2 . . 4_556 ?
O5 B4 O2 Er2 -172.6(4) 8_556 . . 4_556 ?
O7 B4 O2 Er2 72.6(4) 6_567 . . 4_556 ?
Er2 B4 O2 Er2 14.8(10) 4_566 . . 4_556 ?
Er2 B4 O2 Er2 130.3(3) 6_567 . . 4_556 ?
O4 B2 O3 Er1 -60.8(5) . . . 2 ?
O6 B2 O3 Er1 178.9(3) . . . 2 ?
O8 B2 O3 Er1 64.4(5) 4_556 . . 2 ?
Er1 B2 O3 Er1 2.7(7) 2_545 . . 2 ?
Er2 B2 O3 Er1 -131.6(4) 1_545 . . 2 ?
O4 B2 O3 Er2 169.1(3) . . . 4_556 ?
O6 B2 O3 Er2 48.7(5) . . . 4_556 ?
O8 B2 O3 Er2 -65.7(5) 4_556 . . 4_556 ?
Er1 B2 O3 Er2 -127.4(4) 2_545 . . 4_556 ?
Er2 B2 O3 Er2 98.3(5) 1_545 . . 4_556 ?
O4 B2 O3 Er2 67.9(5) . . . . ?
O6 B2 O3 Er2 -52.4(5) . . . . ?
O8 B2 O3 Er2 -166.9(3) 4_556 . . . ?
Er1 B2 O3 Er2 131.4(4) 2_545 . . . ?
Er2 B2 O3 Er2 -2.8(7) 1_545 . . . ?
O2 Er2 O3 B2 -106.9(4) 6_657 . . . ?
O5 Er2 O3 B2 5.8(4) 3_546 . . . ?
O6 Er2 O3 B2 153.7(4) 1_565 . . . ?
O7 Er2 O3 B2 -51.6(4) . . . . ?
O3 Er2 O3 B2 71.5(3) 4_556 . . . ?
O8 Er2 O3 B2 117.8(4) 1_565 . . . ?
O4 Er2 O3 B2 -147.3(4) 1_565 . . . ?
B4 Er2 O3 B2 -24.2(4) 6_647 . . . ?
B2 Er2 O3 B2 -177.9(5) 1_565 . . . ?
Er2 Er2 O3 B2 119.1(4) 4_556 . . . ?
Er2 Er2 O3 B2 -77.4(4) 7_655 . . . ?
O2 Er2 O3 Er1 24.6(3) 6_657 . . 2 ?
O5 Er2 O3 Er1 137.36(15) 3_546 . . 2 ?
O6 Er2 O3 Er1 -74.74(14) 1_565 . . 2 ?
O7 Er2 O3 Er1 80.01(19) . . . 2 ?
O3 Er2 O3 Er1 -156.91(17) 4_556 . . 2 ?
O8 Er2 O3 Er1 -110.65(16) 1_565 . . 2 ?
O4 Er2 O3 Er1 -15.68(14) 1_565 . . 2 ?
B4 Er2 O3 Er1 107.35(19) 6_647 . . 2 ?
B2 Er2 O3 Er1 -46.34(17) 1_565 . . 2 ?
Er2 Er2 O3 Er1 -109.27(19) 4_556 . . 2 ?
Er2 Er2 O3 Er1 54.15(16) 7_655 . . 2 ?
O2 Er2 O3 Er2 133.9(2) 6_657 . . 4_556 ?
O5 Er2 O3 Er2 -113.37(13) 3_546 . . 4_556 ?
O6 Er2 O3 Er2 34.52(9) 1_565 . . 4_556 ?
O7 Er2 O3 Er2 -170.72(16) . . . 4_556 ?
O3 Er2 O3 Er2 -47.64(16) 4_556 . . 4_556 ?
O8 Er2 O3 Er2 -1.38(19) 1_565 . . 4_556 ?
O4 Er2 O3 Er2 93.59(13) 1_565 . . 4_556 ?
B4 Er2 O3 Er2 -143.38(15) 6_647 . . 4_556 ?
B2 Er2 O3 Er2 62.93(15) 1_565 . . 4_556 ?
Er2 Er2 O3 Er2 163.41(6) 7_655 . . 4_556 ?
O3 B2 O4 B3 -5.0(7) . . . 2 ?
O6 B2 O4 B3 118.7(5) . . . 2 ?
O8 B2 O4 B3 -136.0(5) 4_556 . . 2 ?
Er1 B2 O4 B3 -136.0(5) 2_545 . . 2 ?
Er2 B2 O4 B3 125.3(5) 1_545 . . 2 ?
O3 B2 O4 Er1 131.0(4) . . . 2_545 ?
O6 B2 O4 Er1 -105.4(4) . . . 2_545 ?
O8 B2 O4 Er1 0.0(4) 4_556 . . 2_545 ?
Er2 B2 O4 Er1 -98.69(16) 1_545 . . 2_545 ?
O3 B2 O4 Er2 -130.4(4) . . . 1_545 ?
O6 B2 O4 Er2 -6.7(4) . . . 1_545 ?
O8 B2 O4 Er2 98.7(3) 4_556 . . 1_545 ?
Er1 B2 O4 Er2 98.69(16) 2_545 . . 1_545 ?
O5 B1 O5 B4 -42.5(5) 3_546 . . 2_554 ?
O8 B1 O5 B4 81.1(6) 3_546 . . 2_554 ?
O8 B1 O5 B4 -163.4(5) . . . 2_554 ?
O5 B1 O5 Er2 172.1(4) 3_546 . . 3_546 ?
O8 B1 O5 Er2 -64.2(4) 3_546 . . 3_546 ?
O8 B1 O5 Er2 51.2(5) . . . 3_546 ?
O3 B2 O6 B2 1.2(7) . . . 4_556 ?
O4 B2 O6 B2 -124.1(4) . . . 4_556 ?
O8 B2 O6 B2 126.1(4) 4_556 . . 4_556 ?
Er1 B2 O6 B2 178.5(3) 2_545 . . 4_556 ?
Er2 B2 O6 B2 -132.0(5) 1_545 . . 4_556 ?
O3 B2 O6 Er2 -130.4(4) . . . 4_546 ?
O4 B2 O6 Er2 104.2(4) . . . 4_546 ?
O8 B2 O6 Er2 -5.5(4) 4_556 . . 4_546 ?
Er1 B2 O6 Er2 46.8(3) 2_545 . . 4_546 ?
Er2 B2 O6 Er2 96.3(3) 1_545 . . 4_546 ?
O3 B2 O6 Er2 133.3(4) . . . 1_545 ?
O4 B2 O6 Er2 7.9(5) . . . 1_545 ?
O8 B2 O6 Er2 -101.9(3) 4_556 . . 1_545 ?
Er1 B2 O6 Er2 -49.5(3) 2_545 . . 1_545 ?
O2 Er2 O7 B4 -88.1(4) 6_657 . . 6_647 ?
O5 Er2 O7 B4 5.7(3) 3_546 . . 6_647 ?
O6 Er2 O7 B4 173.5(3) 1_565 . . 6_647 ?
O3 Er2 O7 B4 62.1(4) 4_556 . . 6_647 ?
O3 Er2 O7 B4 123.8(3) . . . 6_647 ?
O8 Er2 O7 B4 -37.0(5) 1_565 . . 6_647 ?
O4 Er2 O7 B4 -164.4(3) 1_565 . . 6_647 ?
B2 Er2 O7 B4 -175.0(3) 1_565 . . 6_647 ?
Er2 Er2 O7 B4 115.7(3) 4_556 . . 6_647 ?
Er2 Er2 O7 B4 -94.3(4) 7_655 . . 6_647 ?
O2 Er2 O7 B3 136.4(4) 6_657 . . 2 ?
O5 Er2 O7 B3 -129.8(4) 3_546 . . 2 ?
O6 Er2 O7 B3 38.0(5) 1_565 . . 2 ?
O3 Er2 O7 B3 -73.4(4) 4_556 . . 2 ?
O3 Er2 O7 B3 -11.8(4) . . . 2 ?
O8 Er2 O7 B3 -172.6(3) 1_565 . . 2 ?
O4 Er2 O7 B3 60.0(4) 1_565 . . 2 ?
B4 Er2 O7 B3 -135.5(5) 6_647 . . 2 ?
B2 Er2 O7 B3 49.5(4) 1_565 . . 2 ?
Er2 Er2 O7 B3 -19.9(5) 4_556 . . 2 ?
Er2 Er2 O7 B3 130.2(5) 7_655 . . 2 ?
O2 Er2 O7 Er2 6.2(2) 6_657 . . 7_655 ?
O5 Er2 O7 Er2 100.0(2) 3_546 . . 7_655 ?
O6 Er2 O7 Er2 -92.2(3) 1_565 . . 7_655 ?
O3 Er2 O7 Er2 156.41(15) 4_556 . . 7_655 ?
O3 Er2 O7 Er2 -141.9(2) . . . 7_655 ?
O8 Er2 O7 Er2 57.2(4) 1_565 . . 7_655 ?
O4 Er2 O7 Er2 -70.15(19) 1_565 . . 7_655 ?
B4 Er2 O7 Er2 94.3(4) 6_647 . . 7_655 ?
B2 Er2 O7 Er2 -80.7(2) 1_565 . . 7_655 ?
Er2 Er2 O7 Er2 -150.06(9) 4_556 . . 7_655 ?
O5 B1 O8 B2 53.3(6) 3_546 . . 4_556 ?
O5 B1 O8 B2 174.5(4) . . . 4_556 ?
O8 B1 O8 B2 -67.7(4) 3_546 . . 4_556 ?
O5 B1 O8 Er1 177.3(3) 3_546 . . 1_545 ?
O5 B1 O8 Er1 -61.5(6) . . . 1_545 ?
O8 B1 O8 Er1 56.3(2) 3_546 . . 1_545 ?
O5 B1 O8 Er2 -54.8(4) 3_546 . . 1_545 ?
O5 B1 O8 Er2 66.5(4) . . . 1_545 ?
O8 B1 O8 Er2 -175.7(3) 3_546 . . 1_545 ?
